data_7240098
loop_
_publ_author_name
'Barboza, Cristina A.'
'Gawrys, Pawel'
'Banasiewicz, Marzena'
'Suwinska, Kinga'
'Sobolewski, Andrzej L.'

_publ_section_title
;
 Photophysical transformations induced by chemical substitution to
 salicylaldimines.
;
_journal_issue 12
_journal_name_full 'Physical chemistry chemical physics : PCCP'
_journal_page_first 6698
_journal_page_last 6705
_journal_paper_doi 10.1039/d0cp00110d
_journal_volume 22
_journal_year 2020
_chemical_formula_moiety 'C17 H21 N3 O'
_chemical_formula_sum 'C17 H21 N3 O'
_chemical_formula_weight 283.37
_space_group_crystal_system monoclinic
_space_group_IT_number 14
_space_group_name_Hall '-P 2ybc'
_space_group_name_H-M_alt 'P 1 21/c 1'
_atom_sites_solution_hydrogens geom
_audit_creation_method SHELXL-2018/3
_audit_update_record
;
2019-05-27 deposited with the CCDC.	2020-03-08 downloaded from the CCDC.
;
_cell_angle_alpha 90
_cell_angle_beta 103.14(4)
_cell_angle_gamma 90
_cell_formula_units_Z 4
_cell_length_a 8.949(5)
_cell_length_b 21.987(6)
_cell_length_c 8.156(4)
_cell_measurement_reflns_used 8060
_cell_measurement_temperature 293(2)
_cell_measurement_theta_max 62.498
_cell_measurement_theta_min 4.0222
_cell_volume 1562.8(13)
_computing_cell_refinement 'SAINT V8.35A (Bruker AXS Inc., 2015)'
_computing_data_collection 'Bruker Instrument Service v4.2.9'
_computing_data_reduction 'SAINT V8.35A (Bruker AXS Inc., 2015)'
_computing_structure_refinement 'SHELXL-2018/3 (Sheldrick, 2018)'
_computing_structure_solution 'SHELXT 2014/5 (Sheldrick, 2014)'
_diffrn_ambient_temperature 293(2)
_diffrn_detector_area_resol_mean 10.4167
_diffrn_measured_fraction_theta_full 0.994
_diffrn_measured_fraction_theta_max 0.994
_diffrn_measurement_device_type 'D8 VENTURE DUO'
_diffrn_measurement_method 'phi and omega scans'
_diffrn_radiation_type CuK\a
_diffrn_radiation_wavelength 1.54184
_diffrn_reflns_av_R_equivalents 0.0603
_diffrn_reflns_av_unetI/netI 0.0253
_diffrn_reflns_Laue_measured_fraction_full 0.994
_diffrn_reflns_Laue_measured_fraction_max 0.994
_diffrn_reflns_limit_h_max 10
_diffrn_reflns_limit_h_min -10
_diffrn_reflns_limit_k_max 24
_diffrn_reflns_limit_k_min -25
_diffrn_reflns_limit_l_max 9
_diffrn_reflns_limit_l_min -9
_diffrn_reflns_number 27810
_diffrn_reflns_point_group_measured_fraction_full 0.994
_diffrn_reflns_point_group_measured_fraction_max 0.994
_diffrn_reflns_theta_full 62.583
_diffrn_reflns_theta_max 62.583
_diffrn_reflns_theta_min 5.075
_diffrn_source I\mS
_exptl_absorpt_coefficient_mu 0.605
_exptl_absorpt_correction_T_max 0.96
_exptl_absorpt_correction_T_min 0.81
_exptl_absorpt_correction_type multi-scan
_exptl_absorpt_process_details
;
SADABS-2016/2 - Bruker AXS area detector scaling and absorption correction
;
_exptl_crystal_colour yellow
_exptl_crystal_density_diffrn 1.204
_exptl_crystal_description needle
_exptl_crystal_F_000 608
_exptl_crystal_size_max 0.355
_exptl_crystal_size_mid 0.078
_exptl_crystal_size_min 0.062
_exptl_transmission_factor_max 0.7522
_exptl_transmission_factor_min 0.6339
_refine_diff_density_max 0.198
_refine_diff_density_min -0.225
_refine_diff_density_rms 0.043
_refine_ls_extinction_method none
_refine_ls_goodness_of_fit_ref 1.016
_refine_ls_hydrogen_treatment constr
_refine_ls_matrix_type full
_refine_ls_number_parameters 214
_refine_ls_number_reflns 2491
_refine_ls_number_restraints 0
_refine_ls_restrained_S_all 1.016
_refine_ls_R_factor_all 0.0743
_refine_ls_R_factor_gt 0.0517
_refine_ls_shift/su_max 0.001
_refine_ls_shift/su_mean 0.000
_refine_ls_structure_factor_coef Fsqd
_refine_ls_weighting_details 'w=1/[\s^2^(Fo^2^)+(0.0749P)^2^+0.3571P] where P=(Fo^2^+2Fc^2^)/3'
_refine_ls_weighting_scheme calc
_refine_ls_wR_factor_gt 0.1309
_refine_ls_wR_factor_ref 0.1459
_reflns_Friedel_coverage 0.000
_reflns_number_gt 1796
_reflns_number_total 2491
_reflns_threshold_expression 'I > 2\s(I)'
_cod_data_source_file d0cp00110d2.cif
_cod_data_source_block cu_PGIF258
_cod_depositor_comments
;
The following automatic conversions were performed:

data item '_exptl_absorpt_correction_type' value 'Multi-Scan' was
changed to 'multi-scan' in accordance with the
/home/data/users/saulius/crontab/automatic-downloads/rss-feeds/RSC/lib/dictionaries/cif_core.dic
dictionary named 'cif_core.dic' version 2.4.2 last updated on
2011-04-26.

Automatic conversion script
Id: cif_fix_values 7556 2019-12-06 15:28:31Z antanas 

 Adding full bibliography for 7240097--7240102.cif.
;
_cod_original_cell_volume 1562.7(13)
_cod_original_sg_symbol_H-M 'P 21/c'
_cod_database_code 7240098
_shelx_shelxl_version_number 2018/3
_shelx_space_group_comment
;
The symmetry employed for this shelxl refinement is uniquely defined
by the following loop, which should always be used as a source of
symmetry information in preference to the above space-group names.
They are only intended as comments.
;
_shelx_estimated_absorpt_t_min 0.814
_shelx_estimated_absorpt_t_max 0.963

loop_
_space_group_symop_operation_xyz
'x, y, z'
'-x, y+1/2, -z+1/2'
'-x, -y, -z'
'x, -y-1/2, z-1/2'

loop_
_atom_site_label
_atom_site_type_symbol
_atom_site_fract_x
_atom_site_fract_y
_atom_site_fract_z
_atom_site_U_iso_or_equiv
_atom_site_adp_type
_atom_site_occupancy
_atom_site_site_symmetry_order
_atom_site_calc_flag
_atom_site_refinement_flags_posn
_atom_site_refinement_flags_adp
_atom_site_refinement_flags_occupancy
_atom_site_disorder_assembly
_atom_site_disorder_group
O1 O 0.45052(19) 0.43983(7) 0.31713(18) 0.0711(5) Uani 1 1 d . . . . .
H1O H 0.510154 0.432981 0.407551 0.107 Uiso 1 1 calc R U . . .
N1 N 0.66539(19) 0.38689(7) 0.53018(19) 0.0539(4) Uani 1 1 d . . . . .
N2 N 0.3243(3) 0.36982(8) -0.2482(2) 0.0782(6) Uani 1 1 d . . . . .
N3 N 0.8305(2) 0.33109(8) 0.7452(2) 0.0615(5) Uani 1 1 d . . . . .
C1 C 0.6753(2) 0.34782(9) 0.4141(2) 0.0514(5) Uani 1 1 d . . . . .
H1 H 0.744349 0.315740 0.440688 0.062 Uiso 1 1 calc R U . . .
C2 C 0.5843(2) 0.35248(8) 0.2478(2) 0.0485(5) Uani 1 1 d . . . . .
C3 C 0.4748(2) 0.39951(9) 0.2014(2) 0.0533(5) Uani 1 1 d . . . . .
C4 C 0.3913(3) 0.40516(9) 0.0392(2) 0.0610(6) Uani 1 1 d . . . . .
H4 H 0.321669 0.437013 0.012249 0.073 Uiso 1 1 calc R U . . .
C5 C 0.4079(2) 0.36418(9) -0.0877(2) 0.0567(5) Uani 1 1 d . . . . .
C6 C 0.5156(2) 0.31638(9) -0.0407(3) 0.0555(5) Uani 1 1 d . . . . .
H6 H 0.529186 0.288064 -0.120805 0.067 Uiso 1 1 calc R U . . .
C7 C 0.5990(2) 0.31161(9) 0.1199(3) 0.0546(5) Uani 1 1 d . . . . .
H7 H 0.669015 0.279875 0.146573 0.065 Uiso 1 1 calc R U . . .
C10 C 0.3341(3) 0.32613(10) -0.3797(3) 0.0674(6) Uani 1 1 d . . . . .
H10A H 0.439661 0.312959 -0.365670 0.081 Uiso 1 1 calc R U . . .
H10B H 0.303077 0.345692 -0.488732 0.081 Uiso 1 1 calc R U . . .
C11 C 0.2338(3) 0.27156(12) -0.3748(3) 0.0842(8) Uani 1 1 d . . . . .
H11A H 0.130304 0.284672 -0.380938 0.126 Uiso 1 1 calc R U . . .
H11B H 0.270838 0.249681 -0.271711 0.126 Uiso 1 1 calc R U . . .
H11C H 0.236113 0.245513 -0.468640 0.126 Uiso 1 1 calc R U . . .
C12 C 0.7546(2) 0.38209(9) 0.6952(2) 0.0515(5) Uani 1 1 d . . . . .
C13 C 0.7566(3) 0.43107(10) 0.8016(3) 0.0696(6) Uani 1 1 d . . . . .
H13 H 0.700779 0.466019 0.763802 0.083 Uiso 1 1 calc R U . . .
C14 C 0.8416(3) 0.42750(11) 0.9632(3) 0.0736(7) Uani 1 1 d . . . . .
H14 H 0.844625 0.460454 1.035316 0.088 Uiso 1 1 calc R U . . .
C15 C 0.9228(2) 0.37567(10) 1.0201(3) 0.0628(6) Uani 1 1 d . . . . .
C16 C 0.9109(3) 0.32953(11) 0.9038(3) 0.0693(6) Uani 1 1 d . . . . .
H16 H 0.964142 0.293841 0.939534 0.083 Uiso 1 1 calc R U . . .
C17 C 1.0157(3) 0.36927(14) 1.1974(3) 0.0915(9) Uani 1 1 d . . . . .
H17A H 1.015793 0.327494 1.231629 0.137 Uiso 1 1 calc R U . . .
H17B H 0.971645 0.394026 1.271122 0.137 Uiso 1 1 calc R U . . .
H17C H 1.119199 0.382194 1.202720 0.137 Uiso 1 1 calc R U . . .
C8A C 0.1869(6) 0.4116(3) -0.2891(5) 0.0655(16) Uani 0.732(15) 1 d . . P A -1
H8AA H 0.106966 0.393562 -0.375946 0.079 Uiso 0.732(15) 1 calc R U P A -1
H8AB H 0.146487 0.417827 -0.189684 0.079 Uiso 0.732(15) 1 calc R U P A -1
C9A C 0.2355(8) 0.4714(4) -0.3491(6) 0.093(2) Uani 0.732(15) 1 d . . P A -1
H9AA H 0.279535 0.464696 -0.444512 0.140 Uiso 0.732(15) 1 calc R U P A -1
H9AB H 0.310153 0.490125 -0.260303 0.140 Uiso 0.732(15) 1 calc R U P A -1
H9AC H 0.147742 0.497520 -0.381039 0.140 Uiso 0.732(15) 1 calc R U P A -1
C8B C 0.2924(17) 0.4349(8) -0.3229(12) 0.070(5) Uani 0.268(15) 1 d . . P A -2
H8BA H 0.350181 0.465531 -0.249286 0.084 Uiso 0.268(15) 1 calc R U P A -2
H8BB H 0.314392 0.438006 -0.433675 0.084 Uiso 0.268(15) 1 calc R U P A -2
C9B C 0.127(2) 0.4392(9) -0.3306(18) 0.083(5) Uani 0.268(15) 1 d . . P A -2
H9BA H 0.091297 0.478913 -0.369521 0.125 Uiso 0.268(15) 1 calc R U P A -2
H9BB H 0.109297 0.432489 -0.220415 0.125 Uiso 0.268(15) 1 calc R U P A -2
H9BC H 0.073820 0.409005 -0.406754 0.125 Uiso 0.268(15) 1 calc R U P A -2

loop_
_atom_site_aniso_label
_atom_site_aniso_U_11
_atom_site_aniso_U_22
_atom_site_aniso_U_33
_atom_site_aniso_U_23
_atom_site_aniso_U_13
_atom_site_aniso_U_12
O1 0.0898(12) 0.0647(10) 0.0494(9) -0.0095(7) -0.0038(8) 0.0255(8)
N1 0.0597(11) 0.0531(10) 0.0449(9) 0.0015(7) 0.0035(8) 0.0022(7)
N2 0.1057(16) 0.0664(13) 0.0492(11) -0.0084(9) -0.0101(10) 0.0144(10)
N3 0.0629(11) 0.0596(11) 0.0540(11) 0.0001(8) -0.0031(9) 0.0088(8)
C1 0.0518(12) 0.0497(11) 0.0515(12) 0.0054(9) 0.0092(9) 0.0018(8)
C2 0.0523(11) 0.0460(11) 0.0456(11) 0.0034(8) 0.0079(9) -0.0007(8)
C3 0.0641(13) 0.0463(11) 0.0460(11) -0.0039(9) 0.0056(9) 0.0020(9)
C4 0.0733(15) 0.0509(12) 0.0509(12) -0.0017(9) -0.0025(10) 0.0102(10)
C5 0.0684(14) 0.0514(12) 0.0448(11) -0.0011(9) 0.0011(10) -0.0050(9)
C6 0.0660(13) 0.0493(12) 0.0501(12) -0.0068(9) 0.0110(10) -0.0011(9)
C7 0.0583(12) 0.0497(12) 0.0543(12) 0.0012(9) 0.0099(10) 0.0049(9)
C10 0.0800(16) 0.0749(15) 0.0437(12) -0.0073(10) 0.0066(11) -0.0070(11)
C11 0.0858(18) 0.0921(19) 0.0767(18) -0.0276(13) 0.0228(14) -0.0223(14)
C12 0.0527(12) 0.0535(12) 0.0462(11) 0.0040(9) 0.0065(9) 0.0012(9)
C13 0.0872(17) 0.0608(14) 0.0538(14) -0.0038(10) 0.0014(11) 0.0166(11)
C14 0.0890(17) 0.0716(15) 0.0537(13) -0.0120(11) 0.0028(12) 0.0130(12)
C15 0.0561(13) 0.0821(16) 0.0469(12) 0.0010(11) 0.0051(10) 0.0045(11)
C16 0.0688(15) 0.0733(15) 0.0578(14) 0.0055(11) -0.0025(11) 0.0194(11)
C17 0.0878(19) 0.125(2) 0.0517(14) -0.0032(14) -0.0046(13) 0.0168(16)
C8A 0.069(3) 0.073(3) 0.048(2) 0.0034(19) 0.0005(19) -0.001(2)
C9A 0.128(4) 0.075(4) 0.080(3) 0.018(2) 0.028(3) 0.012(3)
C8B 0.085(9) 0.071(10) 0.050(5) 0.011(5) 0.009(5) -0.008(7)
C9B 0.079(10) 0.093(10) 0.069(7) -0.002(6) -0.002(6) 0.011(7)

loop_
_atom_type_symbol
_atom_type_description
_atom_type_scat_dispersion_real
_atom_type_scat_dispersion_imag
_atom_type_scat_source
C C 0.0181 0.0091 'International Tables Vol C Tables 4.2.6.8 and 6.1.1.4'
H H 0.0000 0.0000 'International Tables Vol C Tables 4.2.6.8 and 6.1.1.4'
N N 0.0311 0.0180 'International Tables Vol C Tables 4.2.6.8 and 6.1.1.4'
O O 0.0492 0.0322 'International Tables Vol C Tables 4.2.6.8 and 6.1.1.4'

loop_
_geom_angle_atom_site_label_1
_geom_angle_atom_site_label_2
_geom_angle_atom_site_label_3
_geom_angle
_geom_angle_site_symmetry_1
_geom_angle_site_symmetry_3
_geom_angle_publ_flag
C3 O1 H1O 109.5 . . ?
C1 N1 C12 122.13(17) . . ?
C5 N2 C10 122.50(19) . . ?
C5 N2 C8A 120.7(2) . . ?
C10 N2 C8A 114.9(2) . . ?
C5 N2 C8B 118.3(4) . . ?
C10 N2 C8B 110.8(4) . . ?
C12 N3 C16 116.52(18) . . ?
N1 C1 C2 122.05(19) . . ?
N1 C1 H1 119.0 . . ?
C2 C1 H1 119.0 . . ?
C7 C2 C3 116.40(18) . . ?
C7 C2 C1 122.21(18) . . ?
C3 C2 C1 121.38(18) . . ?
O1 C3 C4 118.52(18) . . ?
O1 C3 C2 120.34(17) . . ?
C4 C3 C2 121.14(18) . . ?
C3 C4 C5 121.85(19) . . ?
C3 C4 H4 119.1 . . ?
C5 C4 H4 119.1 . . ?
N2 C5 C4 121.63(19) . . ?
N2 C5 C6 121.32(18) . . ?
C4 C5 C6 117.05(18) . . ?
C7 C6 C5 120.61(18) . . ?
C7 C6 H6 119.7 . . ?
C5 C6 H6 119.7 . . ?
C6 C7 C2 122.92(19) . . ?
C6 C7 H7 118.5 . . ?
C2 C7 H7 118.5 . . ?
N2 C10 C11 111.7(2) . . ?
N2 C10 H10A 109.3 . . ?
C11 C10 H10A 109.3 . . ?
N2 C10 H10B 109.3 . . ?
C11 C10 H10B 109.3 . . ?
H10A C10 H10B 107.9 . . ?
C10 C11 H11A 109.5 . . ?
C10 C11 H11B 109.5 . . ?
H11A C11 H11B 109.5 . . ?
C10 C11 H11C 109.5 . . ?
H11A C11 H11C 109.5 . . ?
H11B C11 H11C 109.5 . . ?
N3 C12 C13 122.28(19) . . ?
N3 C12 N1 119.86(17) . . ?
C13 C12 N1 117.84(18) . . ?
C14 C13 C12 119.1(2) . . ?
C14 C13 H13 120.5 . . ?
C12 C13 H13 120.5 . . ?
C13 C14 C15 120.6(2) . . ?
C13 C14 H14 119.7 . . ?
C15 C14 H14 119.7 . . ?
C14 C15 C16 115.2(2) . . ?
C14 C15 C17 122.5(2) . . ?
C16 C15 C17 122.3(2) . . ?
N3 C16 C15 126.3(2) . . ?
N3 C16 H16 116.9 . . ?
C15 C16 H16 116.9 . . ?
C15 C17 H17A 109.5 . . ?
C15 C17 H17B 109.5 . . ?
H17A C17 H17B 109.5 . . ?
C15 C17 H17C 109.5 . . ?
H17A C17 H17C 109.5 . . ?
H17B C17 H17C 109.5 . . ?
C9A C8A N2 108.9(5) . . ?
C9A C8A H8AA 109.9 . . ?
N2 C8A H8AA 109.9 . . ?
C9A C8A H8AB 109.9 . . ?
N2 C8A H8AB 109.9 . . ?
H8AA C8A H8AB 108.3 . . ?
C8A C9A H9AA 109.5 . . ?
C8A C9A H9AB 109.5 . . ?
H9AA C9A H9AB 109.5 . . ?
C8A C9A H9AC 109.5 . . ?
H9AA C9A H9AC 109.5 . . ?
H9AB C9A H9AC 109.5 . . ?
C9B C8B N2 99.8(14) . . ?
C9B C8B H8BA 111.8 . . ?
N2 C8B H8BA 111.8 . . ?
C9B C8B H8BB 111.8 . . ?
N2 C8B H8BB 111.8 . . ?
H8BA C8B H8BB 109.5 . . ?
C8B C9B H9BA 109.5 . . ?
C8B C9B H9BB 109.5 . . ?
H9BA C9B H9BB 109.5 . . ?
C8B C9B H9BC 109.5 . . ?
H9BA C9B H9BC 109.5 . . ?
H9BB C9B H9BC 109.5 . . ?

loop_
_geom_bond_atom_site_label_1
_geom_bond_atom_site_label_2
_geom_bond_distance
_geom_bond_site_symmetry_2
_geom_bond_publ_flag
O1 C3 1.348(2) . ?
O1 H1O 0.8200 . ?
N1 C1 1.296(3) . ?
N1 C12 1.404(3) . ?
N2 C5 1.357(3) . ?
N2 C10 1.457(3) . ?
N2 C8A 1.510(7) . ?
N2 C8B 1.556(18) . ?
N3 C12 1.326(2) . ?
N3 C16 1.330(3) . ?
C1 C2 1.419(3) . ?
C1 H1 0.9300 . ?
C2 C7 1.406(3) . ?
C2 C3 1.415(3) . ?
C3 C4 1.369(3) . ?
C4 C5 1.405(3) . ?
C4 H4 0.9300 . ?
C5 C6 1.419(3) . ?
C6 C7 1.356(3) . ?
C6 H6 0.9300 . ?
C7 H7 0.9300 . ?
C10 C11 1.504(3) . ?
C10 H10A 0.9700 . ?
C10 H10B 0.9700 . ?
C11 H11A 0.9600 . ?
C11 H11B 0.9600 . ?
C11 H11C 0.9600 . ?
C12 C13 1.381(3) . ?
C13 C14 1.366(3) . ?
C13 H13 0.9300 . ?
C14 C15 1.374(3) . ?
C14 H14 0.9300 . ?
C15 C16 1.377(3) . ?
C15 C17 1.502(3) . ?
C16 H16 0.9300 . ?
C17 H17A 0.9600 . ?
C17 H17B 0.9600 . ?
C17 H17C 0.9600 . ?
C8A C9A 1.500(12) . ?
C8A H8AA 0.9700 . ?
C8A H8AB 0.9700 . ?
C9A H9AA 0.9600 . ?
C9A H9AB 0.9600 . ?
C9A H9AC 0.9600 . ?
C8B C9B 1.47(3) . ?
C8B H8BA 0.9700 . ?
C8B H8BB 0.9700 . ?
C9B H9BA 0.9600 . ?
C9B H9BB 0.9600 . ?
C9B H9BC 0.9600 . ?

loop_
_geom_hbond_atom_site_label_D
_geom_hbond_atom_site_label_H
_geom_hbond_atom_site_label_A
_geom_hbond_distance_DH
_geom_hbond_distance_HA
_geom_hbond_distance_DA
_geom_hbond_angle_DHA
_geom_hbond_site_symmetry_A
_geom_hbond_publ_flag
O1 H1O N1 0.82 1.82 2.560(2) 148.7 . yes
C13 H13 O1 0.93 2.48 3.408(3) 176.1 3_666 yes
C8B^b H8BB^b O1 0.97 2.60 3.539(12) 164.0 1_554 yes

loop_
_geom_torsion_atom_site_label_1
_geom_torsion_atom_site_label_2
_geom_torsion_atom_site_label_3
_geom_torsion_atom_site_label_4
_geom_torsion
_geom_torsion_site_symmetry_1
_geom_torsion_site_symmetry_2
_geom_torsion_site_symmetry_3
_geom_torsion_site_symmetry_4
_geom_torsion_publ_flag
C12 N1 C1 C2 179.51(18) . . . . ?
N1 C1 C2 C7 177.44(18) . . . . ?
N1 C1 C2 C3 -1.5(3) . . . . ?
C7 C2 C3 O1 178.36(18) . . . . ?
C1 C2 C3 O1 -2.6(3) . . . . ?
C7 C2 C3 C4 -1.5(3) . . . . ?
C1 C2 C3 C4 177.5(2) . . . . ?
O1 C3 C4 C5 -178.7(2) . . . . ?
C2 C3 C4 C5 1.2(3) . . . . ?
C10 N2 C5 C4 -176.8(2) . . . . ?
C8A N2 C5 C4 -13.3(4) . . . . ?
C8B N2 C5 C4 38.1(7) . . . . ?
C10 N2 C5 C6 2.9(3) . . . . ?
C8A N2 C5 C6 166.5(3) . . . . ?
C8B N2 C5 C6 -142.1(6) . . . . ?
C3 C4 C5 N2 179.7(2) . . . . ?
C3 C4 C5 C6 -0.1(3) . . . . ?
N2 C5 C6 C7 179.6(2) . . . . ?
C4 C5 C6 C7 -0.7(3) . . . . ?
C5 C6 C7 C2 0.3(3) . . . . ?
C3 C2 C7 C6 0.8(3) . . . . ?
C1 C2 C7 C6 -178.24(19) . . . . ?
C5 N2 C10 C11 83.0(3) . . . . ?
C8A N2 C10 C11 -81.5(3) . . . . ?
C8B N2 C10 C11 -129.7(6) . . . . ?
C16 N3 C12 C13 -0.7(3) . . . . ?
C16 N3 C12 N1 -179.09(19) . . . . ?
C1 N1 C12 N3 -12.9(3) . . . . ?
C1 N1 C12 C13 168.7(2) . . . . ?
N3 C12 C13 C14 1.2(4) . . . . ?
N1 C12 C13 C14 179.6(2) . . . . ?
C12 C13 C14 C15 -0.8(4) . . . . ?
C13 C14 C15 C16 0.0(4) . . . . ?
C13 C14 C15 C17 -179.0(2) . . . . ?
C12 N3 C16 C15 -0.1(4) . . . . ?
C14 C15 C16 N3 0.5(4) . . . . ?
C17 C15 C16 N3 179.5(2) . . . . ?
C5 N2 C8A C9A 96.5(3) . . . . ?
C10 N2 C8A C9A -98.8(3) . . . . ?
C5 N2 C8B C9B -109.9(7) . . . . ?
C10 N2 C8B C9B 101.2(7) . . . . ?
